data_4026342
loop_
_publ_author_name
'Bin Hu'
'Shu-Jun Fu'
'Feng Xu'
'Tao Tao'
'Hao-Yu Zhu'
'Kou-Sen Cao'
'Wei Huang'
'Xiao-Zeng You'

_publ_section_title
;
 Linear Heterocyclic Aromatic Fluorescence Compounds Having Various
 Donor-Acceptor Spacers Prepared by the Combination of Carbon-Carbon Bond
 and Carbon-Nitrogen Bond Cross-Coupling Reactions
;
_journal_name_full 'Journal of Organic Chemistry'
_journal_page_first 4444
_journal_page_last 4456
_journal_paper_doi 10.1021/jo200065d
_journal_volume 76
_journal_year 2011
_chemical_formula_moiety ' C20 H15 N4 S, F6 P'
_chemical_formula_sum 'C20 H15 F6 N4 P S'
_chemical_formula_weight 488.39
_chemical_name_systematic
; 
 ? 
;
_space_group_IT_number 2
_symmetry_cell_setting triclinic
_symmetry_space_group_name_Hall '-P 1'
_symmetry_space_group_name_H-M 'P -1'
_atom_sites_solution_hydrogens geom
_atom_sites_solution_primary direct
_atom_sites_solution_secondary difmap
_audit_creation_method SHELXL-97
_cell_angle_alpha 88.605(14)
_cell_angle_beta 77.241(16)
_cell_angle_gamma 78.707(15)
_cell_formula_units_Z 2
_cell_length_a 8.163(8)
_cell_length_b 11.131(11)
_cell_length_c 11.562(11)
_cell_measurement_reflns_used 1549
_cell_measurement_temperature 291(2)
_cell_measurement_theta_max 26.192
_cell_measurement_theta_min 2.572
_cell_volume 1004.6(17)
_computing_cell_refinement SMART
_computing_data_collection 'SMART (BRUKER 2000)'
_computing_data_reduction 'SAINT (BRUKER 2000)'
_computing_molecular_graphics SHELXTL
_computing_publication_material SHELXTL
_computing_structure_refinement SHELXTL
_computing_structure_solution 'SHELXTL (BRUKER 2000)'
_diffrn_ambient_temperature 291(2)
_diffrn_measured_fraction_theta_full 0.973
_diffrn_measured_fraction_theta_max 0.973
_diffrn_measurement_device_type 'Bruker CCD area detector'
_diffrn_measurement_method 'phi and omega scans'
_diffrn_radiation_monochromator graphite
_diffrn_radiation_source 'fine-focus sealed tube'
_diffrn_radiation_type MoK\a
_diffrn_radiation_wavelength 0.71073
_diffrn_reflns_av_R_equivalents 0.1634
_diffrn_reflns_av_sigmaI/netI 0.1148
_diffrn_reflns_limit_h_max 4
_diffrn_reflns_limit_h_min -9
_diffrn_reflns_limit_k_max 11
_diffrn_reflns_limit_k_min -13
_diffrn_reflns_limit_l_max 13
_diffrn_reflns_limit_l_min -13
_diffrn_reflns_number 4990
_diffrn_reflns_theta_full 25.00
_diffrn_reflns_theta_max 25.00
_diffrn_reflns_theta_min 1.81
_exptl_absorpt_coefficient_mu 0.312
_exptl_absorpt_correction_T_max 0.9694
_exptl_absorpt_correction_T_min 0.9635
_exptl_absorpt_correction_type multi-scan
_exptl_absorpt_process_details 'SADABS, Bruker(2000)'
_exptl_crystal_colour yellow
_exptl_crystal_density_diffrn 1.615
_exptl_crystal_description block
_exptl_crystal_F_000 496
_exptl_crystal_size_max 0.12
_exptl_crystal_size_mid 0.12
_exptl_crystal_size_min 0.10
_refine_diff_density_max 0.484
_refine_diff_density_min -0.663
_refine_diff_density_rms 0.147
_refine_ls_extinction_method none
_refine_ls_goodness_of_fit_ref 1.080
_refine_ls_hydrogen_treatment mixed
_refine_ls_matrix_type full
_refine_ls_number_parameters 319
_refine_ls_number_reflns 3441
_refine_ls_number_restraints 0
_refine_ls_restrained_S_all 1.080
_refine_ls_R_factor_all 0.1013
_refine_ls_R_factor_gt 0.0642
_refine_ls_shift/su_max 0.000
_refine_ls_shift/su_mean 0.000
_refine_ls_structure_factor_coef Fsqd
_refine_ls_weighting_details 'calc w=1/[\s^2^(Fo^2^)+(0.1020P)^2^+0.6030P] where P=(Fo^2^+2Fc^2^)/3'
_refine_ls_weighting_scheme calc
_refine_ls_wR_factor_gt 0.1702
_refine_ls_wR_factor_ref 0.2068
_reflns_number_gt 2317
_reflns_number_total 3441
_reflns_threshold_expression >2sigma(I)
_cod_data_source_file jo200065d_si_002_07.cif
_cod_data_source_block 13
_cod_original_sg_symbol_H-M 'P -1 '
_cod_database_code 4026342

loop_
_symmetry_equiv_pos_as_xyz
'x, y, z'
'-x, -y, -z'

loop_
_atom_site_label
_atom_site_type_symbol
_atom_site_fract_x
_atom_site_fract_y
_atom_site_fract_z
_atom_site_U_iso_or_equiv
_atom_site_adp_type
_atom_site_occupancy
_atom_site_symmetry_multiplicity
_atom_site_calc_flag
_atom_site_refinement_flags
_atom_site_disorder_assembly
_atom_site_disorder_group
C1 C 1.2646(6) 0.8155(4) 0.4375(4) 0.0534(12) Uani 1 1 d . . .
H1 H 1.3331 0.7769 0.3682 0.064 Uiso 1 1 calc R A 1
C2 C 1.3213(6) 0.9051(5) 0.4897(4) 0.0541(13) Uani 1 1 d . G .
H2 H 1.4261 0.9259 0.4559 0.065 Uiso 1 1 calc R . .
C3 C 1.2232(6) 0.9620(4) 0.5904(4) 0.0550(12) Uani 1 1 d . . .
H3 H 1.2607 1.0220 0.6268 0.066 Uiso 1 1 calc R G .
C4 C 1.0648(5) 0.9304(4) 0.6399(4) 0.0412(10) Uani 1 1 d . G .
C5 C 0.9561(6) 0.9883(4) 0.7450(4) 0.0481(11) Uani 1 1 d . . .
H5 H 0.9897 1.0489 0.7830 0.058 Uiso 1 1 calc R G .
C6 C 0.8054(6) 0.9559(4) 0.7898(4) 0.0494(12) Uani 1 1 d . G .
H6 H 0.7356 0.9947 0.8586 0.059 Uiso 1 1 calc R . .
C7 C 0.7499(5) 0.8629(3) 0.7340(4) 0.0379(9) Uani 1 1 d . . .
C8 C 0.5924(5) 0.8296(4) 0.7776(4) 0.0399(10) Uani 1 1 d . G .
H8 H 0.5218 0.8673 0.8468 0.048 Uiso 1 1 calc R . .
C9 C 0.5389(5) 0.7423(4) 0.7209(4) 0.0379(10) Uani 1 1 d . . .
C10 C 0.6545(5) 0.6902(4) 0.6179(4) 0.0483(12) Uani 1 1 d . G .
H10 H 0.6211 0.6312 0.5774 0.058 Uiso 1 1 calc R B 1
C11 C 0.8527(5) 0.8043(3) 0.6309(4) 0.0366(9) Uani 1 1 d . G .
C12 C 1.0164(5) 0.8382(4) 0.5816(4) 0.0377(9) Uani 1 1 d . . .
C13 C 0.3734(5) 0.7041(4) 0.7605(4) 0.0380(10) Uani 1 1 d . G .
C14 C 0.2396(5) 0.7431(4) 0.8533(4) 0.0426(10) Uani 1 1 d . . .
C15 C 0.1021(5) 0.6825(4) 0.8567(4) 0.0420(10) Uani 1 1 d . G .
H15 H 0.0005 0.6994 0.9141 0.050 Uiso 1 1 calc R . .
C16 C 0.1314(5) 0.5983(4) 0.7696(4) 0.0375(9) Uani 1 1 d . . .
C17 C 0.2260(7) 0.8408(6) 0.9446(5) 0.0783(19) Uani 1 1 d . G .
H17A H 0.3078 0.8137 0.9926 0.117 Uiso 1 1 calc R . .
H17B H 0.1126 0.8563 0.9940 0.117 Uiso 1 1 calc R . .
H17C H 0.2489 0.9147 0.9055 0.117 Uiso 1 1 calc R . .
C18 C -0.1281(6) 0.5068(4) 0.8225(4) 0.0576(13) Uani 1 1 d . . .
H18 H -0.1782 0.5449 0.8959 0.069 Uiso 1 1 calc R C 1
C19 C -0.1882(6) 0.4253(5) 0.7681(5) 0.0606(14) Uani 1 1 d . G .
H19 H -0.2883 0.3963 0.7982 0.073 Uiso 1 1 calc R D 1
C20 C 0.0449(5) 0.4513(4) 0.6538(4) 0.0469(11) Uani 1 1 d . . .
H20 H 0.1379 0.4444 0.5896 0.056 Uiso 1 1 calc R E 1
F1 F 0.2437(7) 0.3557(4) 0.9058(5) 0.1126(18) Uani 0.889(5) 1 d P F 1
F2 F 0.1464(5) 0.2074(5) 0.8421(6) 0.122(2) Uani 0.889(5) 1 d P F 1
F3 F 0.3171(8) 0.1688(6) 0.9664(4) 0.128(2) Uani 0.889(5) 1 d P F 1
F4 F 0.4130(6) 0.1022(4) 0.7749(4) 0.0897(13) Uani 0.889(5) 1 d P F 1
F5 F 0.5185(5) 0.2457(4) 0.8422(4) 0.0934(14) Uani 0.889(5) 1 d P F 1
F6 F 0.3432(6) 0.2909(4) 0.7198(4) 0.0934(14) Uani 0.889(5) 1 d P F 1
F1' F 0.304(4) 0.293(3) 0.975(3) 0.071(10) Uani 0.111(5) 1 d P . .
F2' F 0.197(5) 0.148(5) 0.903(5) 0.122(2) Uani 0.111(5) 1 d P . .
F3' F 0.268(6) 0.320(5) 0.787(4) 0.128(2) Uani 0.111(5) 1 d P . .
F4' F 0.345(6) 0.165(4) 0.742(4) 0.1126(18) Uani 0.111(5) 1 d P . .
F5' F 0.425(4) 0.110(4) 0.931(4) 0.0934(14) Uani 0.111(5) 1 d P . .
F6' F 0.443(5) 0.321(3) 0.798(3) 0.0934(14) Uani 0.111(5) 1 d P . .
N1 N 1.1161(4) 0.7824(3) 0.4823(3) 0.0443(9) Uani 1 1 d . G 1
N2 N 0.8045(4) 0.7167(3) 0.5733(3) 0.0481(9) Uani 1 1 d . G 1
N3 N 0.0213(4) 0.5227(3) 0.7485(3) 0.0411(8) Uani 1 1 d . G 1
N4 N -0.0808(5) 0.3920(3) 0.6631(4) 0.0495(10) Uani 1 1 d . G 1
P1 P 0.33066(15) 0.22794(11) 0.84546(12) 0.0505(4) Uani 1 1 d . F 1
S1 S 0.33011(14) 0.58945(10) 0.67940(11) 0.0503(4) Uani 1 1 d . G 1
H4 H -0.069(9) 0.329(7) 0.596(7) 0.14(3) Uiso 1 1 d . . .

loop_
_atom_site_aniso_label
_atom_site_aniso_U_11
_atom_site_aniso_U_22
_atom_site_aniso_U_33
_atom_site_aniso_U_23
_atom_site_aniso_U_13
_atom_site_aniso_U_12
C1 0.042(3) 0.068(3) 0.050(3) -0.008(2) 0.000(2) -0.021(2)
C2 0.046(3) 0.075(3) 0.046(3) -0.003(2) 0.000(2) -0.035(2)
C3 0.060(3) 0.061(3) 0.054(3) -0.008(2) -0.018(2) -0.029(2)
C4 0.039(2) 0.044(2) 0.045(3) 0.0006(19) -0.0095(19) -0.0170(19)
C5 0.049(3) 0.049(2) 0.050(3) -0.011(2) -0.007(2) -0.022(2)
C6 0.045(3) 0.046(2) 0.054(3) -0.015(2) 0.002(2) -0.014(2)
C7 0.034(2) 0.036(2) 0.044(2) -0.0033(18) -0.0065(18) -0.0089(17)
C8 0.036(2) 0.045(2) 0.037(2) -0.0135(18) 0.0013(18) -0.0106(18)
C9 0.032(2) 0.038(2) 0.044(2) -0.0069(18) -0.0042(18) -0.0093(17)
C10 0.038(2) 0.058(3) 0.049(3) -0.023(2) 0.004(2) -0.023(2)
C11 0.036(2) 0.036(2) 0.041(2) -0.0021(18) -0.0114(18) -0.0097(18)
C12 0.036(2) 0.040(2) 0.039(2) 0.0013(18) -0.0092(18) -0.0128(18)
C13 0.031(2) 0.041(2) 0.041(2) -0.0095(18) -0.0011(18) -0.0122(18)
C14 0.037(2) 0.048(2) 0.044(3) -0.0081(19) -0.0036(19) -0.0134(19)
C15 0.033(2) 0.051(2) 0.039(2) -0.0061(19) 0.0012(18) -0.0094(19)
C16 0.035(2) 0.040(2) 0.036(2) -0.0105(18) 0.0003(18) -0.0112(18)
C17 0.058(3) 0.104(4) 0.070(4) -0.051(3) 0.018(3) -0.041(3)
C18 0.043(3) 0.071(3) 0.053(3) -0.018(2) 0.020(2) -0.029(2)
C19 0.047(3) 0.066(3) 0.069(4) -0.019(3) 0.004(3) -0.027(2)
C20 0.036(2) 0.049(2) 0.054(3) -0.018(2) -0.003(2) -0.010(2)
F1 0.150(5) 0.072(3) 0.092(4) -0.033(3) 0.013(3) -0.005(3)
F2 0.050(3) 0.157(5) 0.166(6) -0.027(4) -0.024(3) -0.037(3)
F3 0.127(4) 0.180(6) 0.070(3) 0.062(3) -0.010(3) -0.034(4)
F4 0.100(3) 0.051(2) 0.104(3) -0.014(2) -0.012(2) 0.006(2)
F5 0.058(2) 0.135(4) 0.101(3) 0.002(3) -0.026(2) -0.044(2)
F6 0.103(3) 0.103(3) 0.054(2) 0.020(2) 0.001(2) 0.007(3)
F1' 0.09(2) 0.037(15) 0.07(2) -0.031(14) 0.036(17) -0.026(15)
F2' 0.050(3) 0.157(5) 0.166(6) -0.027(4) -0.024(3) -0.037(3)
F3' 0.127(4) 0.180(6) 0.070(3) 0.062(3) -0.010(3) -0.034(4)
F4' 0.150(5) 0.072(3) 0.092(4) -0.033(3) 0.013(3) -0.005(3)
F5' 0.058(2) 0.135(4) 0.101(3) 0.002(3) -0.026(2) -0.044(2)
F6' 0.103(3) 0.103(3) 0.054(2) 0.020(2) 0.001(2) 0.007(3)
N1 0.040(2) 0.054(2) 0.039(2) -0.0084(17) -0.0009(16) -0.0174(17)
N2 0.039(2) 0.055(2) 0.049(2) -0.0155(18) 0.0030(17) -0.0197(17)
N3 0.0331(18) 0.0441(19) 0.045(2) -0.0094(16) 0.0005(15) -0.0128(15)
N4 0.041(2) 0.053(2) 0.054(2) -0.0179(19) -0.0031(18) -0.0148(18)
P1 0.0436(7) 0.0545(8) 0.0510(8) -0.0039(6) 0.0000(6) -0.0151(6)
S1 0.0357(6) 0.0518(7) 0.0590(8) -0.0248(5) 0.0078(5) -0.0158(5)

loop_
_atom_type_symbol
_atom_type_description
_atom_type_scat_dispersion_real
_atom_type_scat_dispersion_imag
_atom_type_scat_source
C C 0.0033 0.0016 'International Tables Vol C Tables 4.2.6.8 and 6.1.1.4'
H H 0.0000 0.0000 'International Tables Vol C Tables 4.2.6.8 and 6.1.1.4'
N N 0.0061 0.0033 'International Tables Vol C Tables 4.2.6.8 and 6.1.1.4'
S S 0.1246 0.1234 'International Tables Vol C Tables 4.2.6.8 and 6.1.1.4'
P P 0.1023 0.0942 'International Tables Vol C Tables 4.2.6.8 and 6.1.1.4'
F F 0.0171 0.0103 'International Tables Vol C Tables 4.2.6.8 and 6.1.1.4'

loop_
_geom_angle_atom_site_label_1
_geom_angle_atom_site_label_2
_geom_angle_atom_site_label_3
_geom_angle
N1 C1 C2 122.6(4)
N1 C1 H1 118.7
C2 C1 H1 118.7
C3 C2 C1 119.4(4)
C3 C2 H2 120.3
C1 C2 H2 120.3
C2 C3 C4 119.6(4)
C2 C3 H3 120.2
C4 C3 H3 120.2
C3 C4 C12 117.5(4)
C3 C4 C5 121.9(4)
C12 C4 C5 120.6(4)
C6 C5 C4 120.3(4)
C6 C5 H5 119.8
C4 C5 H5 119.8
C5 C6 C7 121.3(4)
C5 C6 H6 119.3
C7 C6 H6 119.3
C11 C7 C8 117.8(4)
C11 C7 C6 120.0(4)
C8 C7 C6 122.3(4)
C9 C8 C7 121.5(4)
C9 C8 H8 119.3
C7 C8 H8 119.3
C8 C9 C10 115.1(4)
C8 C9 C13 124.5(4)
C10 C9 C13 120.4(4)
N2 C10 C9 126.2(4)
N2 C10 H10 116.9
C9 C10 H10 116.9
N2 C11 C7 122.3(4)
N2 C11 C12 118.5(4)
C7 C11 C12 119.3(3)
N1 C12 C4 121.9(4)
N1 C12 C11 119.7(3)
C4 C12 C11 118.5(4)
C14 C13 C9 131.4(4)
C14 C13 S1 110.6(3)
C9 C13 S1 118.0(3)
C13 C14 C15 112.4(4)
C13 C14 C17 127.3(4)
C15 C14 C17 120.2(4)
C16 C15 C14 113.8(4)
C16 C15 H15 123.1
C14 C15 H15 123.1
C15 C16 N3 127.8(4)
C15 C16 S1 111.4(3)
N3 C16 S1 120.7(3)
C14 C17 H17A 109.5
C14 C17 H17B 109.5
H17A C17 H17B 109.5
C14 C17 H17C 109.5
H17A C17 H17C 109.5
H17B C17 H17C 109.5
C19 C18 N3 106.4(4)
C19 C18 H18 126.8
N3 C18 H18 126.8
C18 C19 N4 109.2(4)
C18 C19 H19 125.4
N4 C19 H19 125.4
N4 C20 N3 110.7(4)
N4 C20 H20 124.6
N3 C20 H20 124.6
C1 N1 C12 119.0(4)
C10 N2 C11 117.1(4)
C20 N3 C18 106.9(4)
C20 N3 C16 126.3(4)
C18 N3 C16 126.7(4)
C20 N4 C19 106.9(4)
C20 N4 H4 116(4)
C19 N4 H4 137(4)
F3' P1 F4' 83(3)
F3' P1 F3 145(2)
F4' P1 F3 124(2)
F3' P1 F6' 62(2)
F4' P1 F6' 99(2)
F3 P1 F6' 125.6(16)
F3' P1 F1 58(3)
F4' P1 F1 140(2)
F3 P1 F1 90.5(3)
F6' P1 F1 71.3(13)
F3' P1 F2' 114(3)
F4' P1 F2' 86(3)
F3 P1 F2' 54(2)
F6' P1 F2' 172(2)
F1 P1 F2' 101.0(18)
F3' P1 F2 75(2)
F4' P1 F2 73(2)
F3 P1 F2 90.2(3)
F6' P1 F2 137.2(16)
F1 P1 F2 87.7(3)
F2' P1 F2 39.0(19)
F3' P1 F5 104(2)
F4' P1 F5 104(2)
F3 P1 F5 91.7(3)
F6' P1 F5 42.3(15)
F1 P1 F5 94.4(3)
F2' P1 F5 142(2)
F2 P1 F5 177.1(3)
F3' P1 F4 118(3)
F4' P1 F4 36(2)
F3 P1 F4 93.7(3)
F6' P1 F4 107.7(13)
F1 P1 F4 175.3(3)
F2' P1 F4 79.9(18)
F2 P1 F4 90.2(3)
F5 P1 F4 87.6(2)
F3' P1 F6 34(2)
F4' P1 F6 56.6(19)
F3 P1 F6 179.4(3)
F6' P1 F6 54.4(15)
F1 P1 F6 88.9(3)
F2' P1 F6 126(2)
F2 P1 F6 89.5(3)
F5 P1 F6 88.5(2)
F4 P1 F6 86.9(2)
F3' P1 F1' 101(3)
F4' P1 F1' 175(2)
F3 P1 F1' 51.3(11)
F6' P1 F1' 86.3(17)
F1 P1 F1' 43.2(13)
F2' P1 F1' 89(2)
F2 P1 F1' 103.7(11)
F5 P1 F1' 79.3(11)
F4 P1 F1' 141.5(14)
F6 P1 F1' 128.2(12)
F3' P1 F5' 175(3)
F4' P1 F5' 101(2)
F3 P1 F5' 34.1(12)
F6' P1 F5' 114.2(19)
F1 P1 F5' 118.9(14)
F2' P1 F5' 70(2)
F2 P1 F5' 108.5(10)
F5 P1 F5' 72.2(10)
F4 P1 F5' 65.7(14)
F6 P1 F5' 146.5(13)
F1' P1 F5' 75.8(18)
C16 S1 C13 91.69(19)

loop_
_geom_bond_atom_site_label_1
_geom_bond_atom_site_label_2
_geom_bond_distance
C1 N1 1.327(5)
C1 C2 1.381(6)
C1 H1 0.9300
C2 C3 1.351(7)
C2 H2 0.9300
C3 C4 1.402(6)
C3 H3 0.9300
C4 C12 1.404(6)
C4 C5 1.421(6)
C5 C6 1.339(6)
C5 H5 0.9300
C6 C7 1.427(6)
C6 H6 0.9300
C7 C11 1.391(6)
C7 C8 1.391(5)
C8 C9 1.375(6)
C8 H8 0.9300
C9 C10 1.403(6)
C9 C13 1.469(5)
C10 N2 1.307(5)
C10 H10 0.9300
C11 N2 1.359(5)
C11 C12 1.450(5)
C12 N1 1.338(5)
C13 C14 1.360(6)
C13 S1 1.736(4)
C14 C15 1.411(6)
C14 C17 1.506(6)
C15 C16 1.343(6)
C15 H15 0.9300
C16 N3 1.406(5)
C16 S1 1.710(4)
C17 H17A 0.9600
C17 H17B 0.9600
C17 H17C 0.9600
C18 C19 1.341(7)
C18 N3 1.366(5)
C18 H18 0.9300
C19 N4 1.343(6)
C19 H19 0.9300
C20 N4 1.309(5)
C20 N3 1.325(5)
C20 H20 0.9300
F1 P1 1.564(4)
F2 P1 1.574(4)
F3 P1 1.522(4)
F4 P1 1.588(4)
F5 P1 1.576(4)
F6 P1 1.589(4)
F1' P1 1.64(3)
F2' P1 1.57(4)
F3' P1 1.29(4)
F4' P1 1.37(4)
F5' P1 1.78(4)
F6' P1 1.53(4)
N4 H4 1.03(8)
